data_2234738
loop_
_publ_author_name
'Seidel, Nadine'
'F\"orster, Sebastian'
'Seichter, Wilhelm'
'Weber, Edwin'

_publ_section_title
;
 1,4-Bis[4-(<i>tert</i>-butylsulfanyl)phenyl]buta-1,3-diyne
;
_journal_coeditor_code NC2274
_journal_issue 5
_journal_name_full 'Acta Crystallographica Section E'
_journal_page_first o1543
_journal_paper_doi 10.1107/S1600536812017710
_journal_volume 68
_journal_year 2012
_chemical_formula_iupac 'C24 H26 S2'
_chemical_formula_moiety 'C24 H26 S2'
_chemical_formula_sum 'C24 H26 S2'
_chemical_formula_weight 378.57
_chemical_name_systematic
;
1,4-Bis[4-(<i>tert</i>-butylsulfanyl)phenyl]buta-1,3-diyne
;
_space_group_IT_number 14
_symmetry_cell_setting monoclinic
_symmetry_space_group_name_Hall '-P 2yn'
_symmetry_space_group_name_H-M 'P 1 21/n 1'
_atom_sites_solution_hydrogens geom
_atom_sites_solution_primary direct
_atom_sites_solution_secondary difmap
_audit_creation_method SHELXL-97
_cell_angle_alpha 90.00
_cell_angle_beta 116.937(2)
_cell_angle_gamma 90.00
_cell_formula_units_Z 2
_cell_length_a 13.6286(5)
_cell_length_b 6.4269(2)
_cell_length_c 14.1290(5)
_cell_measurement_reflns_used 4805
_cell_measurement_temperature 153(2)
_cell_measurement_theta_max 30.52
_cell_measurement_theta_min 2.81
_cell_volume 1103.29(7)
_computing_cell_refinement 'SAINT (Bruker, 2007)'
_computing_data_collection 'APEX2 (Bruker, 2007)'
_computing_data_reduction 'SAINT (Bruker, 2007)'
_computing_molecular_graphics 'ORTEP-3 (Farrugia, 1997)'
_computing_publication_material 'SHELXTL (Sheldrick, 2008)'
_computing_structure_refinement 'SHELXL97 (Sheldrick, 2008)'
_computing_structure_solution 'SHELXS97 (Sheldrick, 2008)'
_diffrn_ambient_temperature 153(2)
_diffrn_measured_fraction_theta_full 0.997
_diffrn_measured_fraction_theta_max 0.997
_diffrn_measurement_device_type 'Bruker APEXII CCD area-detector'
_diffrn_measurement_method 'phi and omega scans'
_diffrn_radiation_monochromator graphite
_diffrn_radiation_source 'fine-focus sealed tube'
_diffrn_radiation_type MoK\a
_diffrn_radiation_wavelength 0.71073
_diffrn_reflns_av_R_equivalents 0.0247
_diffrn_reflns_av_sigmaI/netI 0.0268
_diffrn_reflns_limit_h_max 18
_diffrn_reflns_limit_h_min -17
_diffrn_reflns_limit_k_max 8
_diffrn_reflns_limit_k_min -8
_diffrn_reflns_limit_l_max 17
_diffrn_reflns_limit_l_min -19
_diffrn_reflns_number 11825
_diffrn_reflns_theta_full 29.40
_diffrn_reflns_theta_max 29.40
_diffrn_reflns_theta_min 2.81
_diffrn_standards_decay_% <1%
_exptl_absorpt_coefficient_mu 0.246
_exptl_absorpt_correction_T_max 0.9890
_exptl_absorpt_correction_T_min 0.8807
_exptl_absorpt_correction_type multi-scan
_exptl_absorpt_process_details '(SADABS; Sheldrick, 2004)'
_exptl_crystal_colour colourless
_exptl_crystal_density_diffrn 1.140
_exptl_crystal_density_method 'not measured'
_exptl_crystal_description plate
_exptl_crystal_F_000 404
_exptl_crystal_size_max 0.53
_exptl_crystal_size_mid 0.20
_exptl_crystal_size_min 0.05
_refine_diff_density_max 0.353
_refine_diff_density_min -0.200
_refine_ls_extinction_method none
_refine_ls_goodness_of_fit_ref 1.040
_refine_ls_hydrogen_treatment constr
_refine_ls_matrix_type full
_refine_ls_number_parameters 121
_refine_ls_number_reflns 3028
_refine_ls_number_restraints 0
_refine_ls_restrained_S_all 1.040
_refine_ls_R_factor_all 0.0469
_refine_ls_R_factor_gt 0.0339
_refine_ls_shift/su_max 0.000
_refine_ls_shift/su_mean 0.000
_refine_ls_structure_factor_coef Fsqd
_refine_ls_weighting_details 'calc w=1/[\s^2^(Fo^2^)+(0.0415P)^2^+0.3498P] where P=(Fo^2^+2Fc^2^)/3'
_refine_ls_weighting_scheme calc
_refine_ls_wR_factor_gt 0.0823
_refine_ls_wR_factor_ref 0.0909
_reflns_number_gt 2450
_reflns_number_total 3028
_reflns_threshold_expression I>2sigma(I)
_cod_data_source_file nc2274.cif
_cod_data_source_block I
_cod_original_sg_symbol_H-M 'P 21/n'
_cod_database_code 2234738
_cod_database_fobs_code 2234738

loop_
_symmetry_equiv_pos_as_xyz
'x, y, z'
'-x+1/2, y+1/2, -z+1/2'
'-x, -y, -z'
'x-1/2, -y-1/2, z-1/2'

loop_
_atom_site_type_symbol
_atom_site_label
_atom_site_fract_x
_atom_site_fract_y
_atom_site_fract_z
_atom_site_U_iso_or_equiv
_atom_site_adp_type
_atom_site_calc_flag
_atom_site_refinement_flags
_atom_site_occupancy
_atom_site_symmetry_multiplicity
S S1 0.93054(2) 0.80456(5) 0.55276(2) 0.02231(10) Uani d . 1 1
C C1 0.93335(10) 0.62309(18) 0.64857(9) 0.0206(2) Uani d . 1 1
C C2 0.90994(11) 0.68270(19) 0.73135(10) 0.0250(3) Uani d . 1 1
H H2 0.8874 0.8214 0.7343 0.030 Uiso calc R 1 1
C C3 0.91924(11) 0.5417(2) 0.80912(10) 0.0261(3) Uani d . 1 1
H H3 0.9019 0.5832 0.8643 0.031 Uiso calc R 1 1
C C4 0.95429(10) 0.33764(19) 0.80637(10) 0.0234(3) Uani d . 1 1
C C5 0.97762(11) 0.2782(2) 0.72369(10) 0.0257(3) Uani d . 1 1
H H5 1.0013 0.1402 0.7212 0.031 Uiso calc R 1 1
C C6 0.96658(11) 0.41878(19) 0.64538(10) 0.0247(3) Uani d . 1 1
H H6 0.9817 0.3760 0.5890 0.030 Uiso calc R 1 1
C C7 0.78266(11) 0.8255(2) 0.45814(11) 0.0308(3) Uani d . 1 1
C C8 0.73566(15) 0.6125(3) 0.41517(14) 0.0523(5) Uani d . 1 1
H H8A 0.7786 0.5482 0.3831 0.078 Uiso calc R 1 1
H H8B 0.6589 0.6271 0.3614 0.078 Uiso calc R 1 1
H H8C 0.7391 0.5247 0.4733 0.078 Uiso calc R 1 1
C C9 0.78203(13) 0.9643(3) 0.37009(13) 0.0467(4) Uani d . 1 1
H H9A 0.7060 0.9860 0.3159 0.070 Uiso calc R 1 1
H H9B 0.8241 0.8972 0.3378 0.070 Uiso calc R 1 1
H H9C 0.8155 1.0989 0.4001 0.070 Uiso calc R 1 1
C C10 0.72009(13) 0.9298(3) 0.51159(14) 0.0480(4) Uani d . 1 1
H H10A 0.7237 0.8416 0.5697 0.072 Uiso calc R 1 1
H H10B 0.6430 0.9492 0.4595 0.072 Uiso calc R 1 1
H H10C 0.7534 1.0653 0.5399 0.072 Uiso calc R 1 1
C C11 0.97122(11) 0.1931(2) 0.88969(10) 0.0259(3) Uani d . 1 1
C C12 0.98954(11) 0.0698(2) 0.95990(10) 0.0265(3) Uani d . 1 1

loop_
_atom_site_aniso_label
_atom_site_aniso_U_11
_atom_site_aniso_U_22
_atom_site_aniso_U_33
_atom_site_aniso_U_12
_atom_site_aniso_U_13
_atom_site_aniso_U_23
S1 0.02344(15) 0.02417(15) 0.02180(16) 0.00002(11) 0.01242(12) 0.00352(11)
C1 0.0213(5) 0.0224(5) 0.0181(6) -0.0005(4) 0.0090(5) 0.0011(4)
C2 0.0327(7) 0.0210(6) 0.0255(6) 0.0017(5) 0.0169(5) 0.0000(5)
C3 0.0347(7) 0.0264(6) 0.0222(6) 0.0008(5) 0.0173(5) -0.0011(5)
C4 0.0267(6) 0.0230(6) 0.0205(6) -0.0010(5) 0.0107(5) 0.0013(4)
C5 0.0330(7) 0.0218(6) 0.0237(6) 0.0030(5) 0.0141(5) -0.0002(5)
C6 0.0307(6) 0.0257(6) 0.0212(6) 0.0022(5) 0.0148(5) -0.0005(5)
C7 0.0244(6) 0.0385(7) 0.0259(7) 0.0009(5) 0.0083(5) 0.0080(6)
C8 0.0453(9) 0.0535(10) 0.0391(9) -0.0178(8) 0.0026(8) -0.0021(8)
C9 0.0375(8) 0.0616(11) 0.0362(8) 0.0078(7) 0.0125(7) 0.0244(8)
C10 0.0305(8) 0.0661(11) 0.0508(10) 0.0153(8) 0.0215(7) 0.0150(9)
C11 0.0321(6) 0.0246(6) 0.0235(6) 0.0000(5) 0.0147(5) -0.0011(5)
C12 0.0340(7) 0.0246(6) 0.0246(6) 0.0015(5) 0.0167(6) -0.0007(5)

loop_
_atom_type_symbol
_atom_type_description
_atom_type_scat_dispersion_real
_atom_type_scat_dispersion_imag
_atom_type_scat_source
C C 0.0033 0.0016 'International Tables Vol C Tables 4.2.6.8 and 6.1.1.4'
H H 0.0000 0.0000 'International Tables Vol C Tables 4.2.6.8 and 6.1.1.4'
S S 0.1246 0.1234 'International Tables Vol C Tables 4.2.6.8 and 6.1.1.4'

loop_
_geom_angle_atom_site_label_1
_geom_angle_atom_site_label_2
_geom_angle_atom_site_label_3
_geom_angle_site_symmetry_3
_geom_angle
C1 S1 C7 . 103.83(6)
C2 C1 C6 . 119.01(11)
C2 C1 S1 . 121.60(9)
C6 C1 S1 . 119.27(9)
C3 C2 C1 . 120.72(11)
C3 C2 H2 . 119.6
C1 C2 H2 . 119.6
C2 C3 C4 . 119.99(12)
C2 C3 H3 . 120.0
C4 C3 H3 . 120.0
C5 C4 C3 . 119.25(11)
C5 C4 C11 . 119.79(11)
C3 C4 C11 . 120.89(11)
C6 C5 C4 . 120.49(11)
C6 C5 H5 . 119.8
C4 C5 H5 . 119.8
C5 C6 C1 . 120.52(11)
C5 C6 H6 . 119.7
C1 C6 H6 . 119.7
C8 C7 C9 . 110.82(14)
C8 C7 C10 . 111.40(14)
C9 C7 C10 . 110.38(13)
C8 C7 S1 . 110.35(11)
C9 C7 S1 . 103.49(10)
C10 C7 S1 . 110.13(10)
C7 C8 H8A . 109.5
C7 C8 H8B . 109.5
H8A C8 H8B . 109.5
C7 C8 H8C . 109.5
H8A C8 H8C . 109.5
H8B C8 H8C . 109.5
C7 C9 H9A . 109.5
C7 C9 H9B . 109.5
H9A C9 H9B . 109.5
C7 C9 H9C . 109.5
H9A C9 H9C . 109.5
H9B C9 H9C . 109.5
C7 C10 H10A . 109.5
C7 C10 H10B . 109.5
H10A C10 H10B . 109.5
C7 C10 H10C . 109.5
H10A C10 H10C . 109.5
H10B C10 H10C . 109.5
C12 C11 C4 . 177.35(14)
C11 C12 C12 3_757 179.74(18)

loop_
_geom_bond_atom_site_label_1
_geom_bond_atom_site_label_2
_geom_bond_site_symmetry_2
_geom_bond_distance
S1 C1 . 1.7740(12)
S1 C7 . 1.8509(13)
C1 C2 . 1.3980(17)
C1 C6 . 1.3964(17)
C2 C3 . 1.3852(17)
C2 H2 . 0.9500
C3 C4 . 1.4022(17)
C3 H3 . 0.9500
C4 C5 . 1.3957(17)
C4 C11 . 1.4339(17)
C5 C6 . 1.3828(17)
C5 H5 . 0.9500
C6 H6 . 0.9500
C7 C8 . 1.517(2)
C7 C9 . 1.528(2)
C7 C10 . 1.526(2)
C8 H8A . 0.9800
C8 H8B . 0.9800
C8 H8C . 0.9800
C9 H9A . 0.9800
C9 H9B . 0.9800
C9 H9C . 0.9800
C10 H10A . 0.9800
C10 H10B . 0.9800
C10 H10C . 0.9800
C11 C12 . 1.2042(18)
C12 C12 3_757 1.370(3)

loop_
_geom_torsion_atom_site_label_1
_geom_torsion_atom_site_label_2
_geom_torsion_atom_site_label_3
_geom_torsion_atom_site_label_4
_geom_torsion
C7 S1 C1 C2 -81.14(11)
C7 S1 C1 C6 103.04(11)
C6 C1 C2 C3 -0.12(19)
S1 C1 C2 C3 -175.95(10)
C1 C2 C3 C4 1.1(2)
C2 C3 C4 C5 -1.11(19)
C2 C3 C4 C11 175.99(12)
C3 C4 C5 C6 0.13(19)
C11 C4 C5 C6 -177.00(12)
C4 C5 C6 C1 0.9(2)
C2 C1 C6 C5 -0.87(19)
S1 C1 C6 C5 175.06(10)
C1 S1 C7 C8 -55.80(12)
C1 S1 C7 C9 -174.41(11)
C1 S1 C7 C10 67.60(12)
